data_7057918
loop_
_publ_author_name
'Xie, Xiaoxin'
'Yu, Shihang'
'Yang, Chenglin'
'Zhang, Jian'
'Li, Zifeng'
'Li, Gang'

_publ_section_title
;
 Iron(iii) identification and proton conduction of a luminescent
 cadmium--organic framework
;
_journal_issue 24
_journal_name_full 'New Journal of Chemistry'
_journal_page_first 20197
_journal_paper_doi 10.1039/C8NJ04331K
_journal_volume 42
_journal_year 2018
_chemical_formula_sum 'C26 H20 Cd N4 O9'
_chemical_formula_weight 644.86
_space_group_IT_number 19
_space_group_name_Hall 'P 2ac 2ab'
_space_group_name_H-M_alt 'P 21 21 21'
_symmetry_cell_setting orthorhombic
_symmetry_space_group_name_Hall 'P 2ac 2ab'
_symmetry_space_group_name_H-M 'P 21 21 21'
_atom_sites_solution_hydrogens geom
_atom_sites_solution_primary direct
_atom_sites_solution_secondary difmap
_audit_creation_method SHELXL-97
_audit_update_record
;
2017-08-03 deposited with the CCDC.
2018-11-06 downloaded from the CCDC.
;
_cell_angle_alpha 90.00
_cell_angle_beta 90.00
_cell_angle_gamma 90.00
_cell_formula_units_Z 4
_cell_length_a 8.3252(4)
_cell_length_b 9.3565(5)
_cell_length_c 32.4860(19)
_cell_measurement_reflns_used 6677
_cell_measurement_temperature 293(2)
_cell_measurement_theta_max 29.3925
_cell_measurement_theta_min 3.0802
_cell_volume 2530.5(2)
_computing_structure_refinement 'SHELXL-97 (Sheldrick, 1997)'
_computing_structure_solution 'SHELXS-97 (Sheldrick, 1990)'
_diffrn_ambient_temperature 293(2)
_diffrn_measured_fraction_theta_full 0.997
_diffrn_measured_fraction_theta_max 0.997
_diffrn_measurement_device_type 'multiwire proportional'
_diffrn_radiation_monochromator graphite
_diffrn_radiation_source 'fine-focus sealed tube'
_diffrn_radiation_type MoK\a
_diffrn_radiation_wavelength 0.71073
_diffrn_reflns_av_R_equivalents 0.0781
_diffrn_reflns_av_sigmaI/netI 0.0698
_diffrn_reflns_limit_h_max 9
_diffrn_reflns_limit_h_min -10
_diffrn_reflns_limit_k_max 8
_diffrn_reflns_limit_k_min -11
_diffrn_reflns_limit_l_max 38
_diffrn_reflns_limit_l_min -39
_diffrn_reflns_number 16224
_diffrn_reflns_theta_full 25.35
_diffrn_reflns_theta_max 25.35
_diffrn_reflns_theta_min 3.09
_exptl_absorpt_coefficient_mu 0.927
_exptl_crystal_density_diffrn 1.693
_exptl_crystal_density_method 'not measured'
_exptl_crystal_description block
_exptl_crystal_F_000 1296
_refine_diff_density_max 0.767
_refine_diff_density_min -0.665
_refine_diff_density_rms 0.101
_refine_ls_abs_structure_details 'Flack H D (1983), Acta Cryst. A39, 876-881'
_refine_ls_abs_structure_Flack 0.55(3)
_refine_ls_extinction_method none
_refine_ls_goodness_of_fit_ref 1.076
_refine_ls_hydrogen_treatment mixed
_refine_ls_matrix_type full
_refine_ls_number_parameters 367
_refine_ls_number_reflns 4611
_refine_ls_number_restraints 0
_refine_ls_restrained_S_all 1.076
_refine_ls_R_factor_all 0.0532
_refine_ls_R_factor_gt 0.0470
_refine_ls_shift/su_max 0.000
_refine_ls_shift/su_mean 0.000
_refine_ls_structure_factor_coef Fsqd
_refine_ls_weighting_details 'calc w=1/[\s^2^(Fo^2^)+(0.0528P)^2^+1.8665P] where P=(Fo^2^+2Fc^2^)/3'
_refine_ls_weighting_scheme calc
_refine_ls_wR_factor_gt 0.1083
_refine_ls_wR_factor_ref 0.1120
_reflns_number_gt 4234
_reflns_number_total 4611
_reflns_threshold_expression >2sigma(I)
_cod_data_source_file c8nj04331k2.cif
_cod_data_source_block xszao
_cod_depositor_comments
;
The following automatic conversions were performed:

'_symmetry_cell_setting' value 'Orthorhombic' changed to
'orthorhombic' according to
/home/data/users/saulius/crontab/automatic-downloads/rss-feeds/RSC/lib/dictionaries/cif_core.dic
dictionary named 'cif_core.dic' version 2.4.2 from 2011-04-26.

Automatic conversion script
Id: cif_fix_values 4973 2017-02-22 13:04:09Z antanas 

 Adding full bibliography for 7057918.cif.
;
_cod_original_sg_symbol_H-M 'P2(1)2(1)2(1) '
_cod_database_code 7057918

loop_
_symmetry_equiv_pos_as_xyz
'x, y, z'
'-x+1/2, -y, z+1/2'
'-x, y+1/2, -z+1/2'
'x+1/2, -y+1/2, -z'

loop_
_atom_site_label
_atom_site_type_symbol
_atom_site_fract_x
_atom_site_fract_y
_atom_site_fract_z
_atom_site_U_iso_or_equiv
_atom_site_adp_type
_atom_site_occupancy
_atom_site_symmetry_multiplicity
_atom_site_calc_flag
_atom_site_refinement_flags
Cd1 Cd 1.07493(5) 0.30795(5) 0.180619(12) 0.01635(13) Uani 1 1 d .
O4 O 1.2287(5) 0.1924(6) -0.01785(12) 0.0307(10) Uani 1 1 d .
O1 O 0.9024(5) 0.1781(4) 0.13866(11) 0.0207(9) Uani 1 1 d .
O2 O 0.8814(5) 0.0784(5) 0.07673(12) 0.0218(10) Uani 1 1 d .
O3 O 1.0154(5) 0.0876(5) 0.00922(13) 0.0241(10) Uani 1 1 d .
H3 H 0.9599 0.0976 0.0299 0.036 Uiso 1 1 calc R
C6 C 1.3862(8) 0.5138(6) 0.10895(19) 0.0185(14) Uani 1 1 d .
C1 C 0.9437(7) 0.1661(6) 0.10100(17) 0.0174(13) Uani 1 1 d .
C8 C 1.4579(8) 0.6965(7) 0.15760(18) 0.0249(14) Uani 1 1 d .
H8 H 1.4293 0.7542 0.1797 0.030 Uiso 1 1 calc R
C2 C 1.0762(8) 0.2587(6) 0.08656(17) 0.0171(12) Uani 1 1 d .
C13 C 1.8226(9) 0.6221(9) 0.0903(2) 0.0352(18) Uani 1 1 d .
H13A H 1.8340 0.5474 0.0703 0.053 Uiso 1 1 calc R
H13B H 1.9009 0.6094 0.1117 0.053 Uiso 1 1 calc R
H13C H 1.8387 0.7131 0.0773 0.053 Uiso 1 1 calc R
C12 C 1.5405(8) 0.5228(7) 0.09293(18) 0.0213(15) Uani 1 1 d .
H12 H 1.5685 0.4645 0.0709 0.026 Uiso 1 1 calc R
C5 C 1.2692(8) 0.4127(6) 0.09246(17) 0.0178(13) Uani 1 1 d .
C9 C 1.6124(8) 0.7066(7) 0.14171(19) 0.0257(15) Uani 1 1 d .
C10 C 1.7335(8) 0.8096(8) 0.1594(2) 0.0329(15) Uani 1 1 d .
H10A H 1.7789 0.8661 0.1377 0.049 Uiso 1 1 calc R
H10B H 1.8173 0.7570 0.1730 0.049 Uiso 1 1 calc R
H10C H 1.6814 0.8712 0.1789 0.049 Uiso 1 1 calc R
C4 C 1.1372(7) 0.1773(7) 0.01057(18) 0.0215(14) Uani 1 1 d .
C7 C 1.3457(9) 0.6032(7) 0.14156(18) 0.0223(15) Uani 1 1 d .
H7 H 1.2426 0.6001 0.1526 0.027 Uiso 1 1 calc R
C3 C 1.1567(8) 0.2590(6) 0.04971(18) 0.0192(14) Uani 1 1 d .
C11 C 1.6542(9) 0.6163(7) 0.1089(2) 0.0265(15) Uani 1 1 d .
N1 N 1.1471(6) 0.3558(5) 0.11254(15) 0.0163(11) Uani 1 1 d .
N2 N 1.2792(6) 0.3562(5) 0.05365(14) 0.0190(11) Uani 1 1 d .
O5 O 0.8561(5) 0.4401(4) 0.19125(13) 0.0205(10) Uani 1 1 d .
O6 O 0.6991(5) 0.5384(5) 0.23887(14) 0.0266(11) Uani 1 1 d .
C14 C 0.7272(8) 0.4496(7) 0.20986(18) 0.0193(13) Uani 1 1 d .
N5 N 0.6009(6) 0.2519(5) 0.16773(14) 0.0146(11) Uani 1 1 d .
C16 C 0.5899(7) 0.3594(6) 0.19714(17) 0.0169(12) Uani 1 1 d .
C15 C 0.4306(8) 0.3637(6) 0.20816(16) 0.0148(12) Uani 1 1 d .
C17 C 0.3368(8) 0.4640(7) 0.23397(18) 0.0191(14) Uani 1 1 d .
C19 C 0.4509(7) 0.1972(7) 0.16219(16) 0.0165(12) Uani 1 1 d .
N4 N 0.3468(6) 0.2632(5) 0.18649(15) 0.0168(11) Uani 1 1 d .
C20 C 0.4058(7) 0.0875(6) 0.13217(18) 0.0158(12) Uani 1 1 d .
C21 C 0.4944(8) 0.0686(7) 0.09617(19) 0.0211(14) Uani 1 1 d .
H21 H 0.5884 0.1204 0.0921 0.025 Uiso 1 1 calc R
C25 C 0.4429(8) -0.0270(6) 0.06632(18) 0.0228(14) Uani 1 1 d .
C22 C 0.2680(8) 0.0090(6) 0.13863(19) 0.0198(14) Uani 1 1 d .
H22 H 0.2094 0.0200 0.1628 0.024 Uiso 1 1 calc R
C23 C 0.2177(8) -0.0871(6) 0.10854(19) 0.0214(14) Uani 1 1 d .
H23 H 0.1248 -0.1401 0.1129 0.026 Uiso 1 1 calc R
C24 C 0.3030(9) -0.1054(7) 0.0723(2) 0.0251(15) Uani 1 1 d .
C26 C 0.5401(9) -0.0449(8) 0.0277(2) 0.0366(18) Uani 1 1 d .
H26A H 0.6331 0.0156 0.0289 0.055 Uiso 1 1 calc R
H26B H 0.4758 -0.0190 0.0043 0.055 Uiso 1 1 calc R
H26C H 0.5733 -0.1428 0.0251 0.055 Uiso 1 1 calc R
C27 C 0.2400(8) -0.2065(7) 0.04022(18) 0.0247(14) Uani 1 1 d .
H27A H 0.1460 -0.2538 0.0505 0.037 Uiso 1 1 calc R
H27B H 0.3209 -0.2762 0.0338 0.037 Uiso 1 1 calc R
H27C H 0.2130 -0.1540 0.0158 0.037 Uiso 1 1 calc R
O14 O 0.4143(5) 0.5548(5) 0.25655(13) 0.0237(10) Uani 1 1 d .
H14 H 0.5111 0.5433 0.2534 0.036 Uiso 1 1 calc R
O15 O 0.1893(5) 0.4633(5) 0.23207(12) 0.0223(10) Uani 1 1 d .
O17 O 1.0226(6) 0.1516(5) 0.23157(15) 0.0365(13) Uani 1 1 d .

loop_
_atom_site_aniso_label
_atom_site_aniso_U_11
_atom_site_aniso_U_22
_atom_site_aniso_U_33
_atom_site_aniso_U_23
_atom_site_aniso_U_13
_atom_site_aniso_U_12
Cd1 0.0147(2) 0.0191(2) 0.0153(2) 0.00013(19) 0.00059(18) -0.0002(2)
O4 0.035(3) 0.038(3) 0.020(2) -0.009(2) 0.007(2) -0.009(3)
O1 0.018(2) 0.024(2) 0.019(2) -0.0023(18) 0.0022(17) -0.007(2)
O2 0.019(2) 0.026(2) 0.020(2) -0.004(2) -0.0017(18) -0.004(2)
O3 0.026(3) 0.031(3) 0.016(2) -0.007(2) 0.0009(18) 0.000(2)
C6 0.027(4) 0.012(3) 0.018(3) 0.006(2) -0.002(3) -0.001(3)
C1 0.014(3) 0.018(3) 0.020(3) -0.002(2) -0.004(2) 0.007(3)
C8 0.036(4) 0.015(3) 0.024(3) 0.000(3) -0.003(3) -0.001(3)
C2 0.014(3) 0.019(3) 0.019(3) 0.000(2) -0.001(3) 0.004(3)
C13 0.032(4) 0.044(5) 0.029(4) -0.004(3) 0.002(3) -0.009(4)
C12 0.030(4) 0.022(3) 0.011(3) 0.003(2) 0.003(3) -0.004(3)
C5 0.022(3) 0.017(3) 0.014(3) 0.001(2) -0.001(3) 0.001(3)
C9 0.029(4) 0.021(3) 0.027(3) 0.001(3) -0.004(3) -0.004(3)
C10 0.037(4) 0.032(4) 0.030(3) 0.000(3) -0.004(3) -0.006(4)
C4 0.020(3) 0.022(3) 0.023(3) -0.004(3) -0.001(3) 0.001(3)
C7 0.032(4) 0.022(4) 0.013(3) 0.005(3) 0.004(3) 0.002(3)
C3 0.024(3) 0.014(3) 0.019(3) -0.001(2) -0.003(3) 0.000(3)
C11 0.029(4) 0.027(4) 0.024(4) 0.003(3) -0.002(3) -0.006(3)
N1 0.014(3) 0.017(3) 0.018(3) 0.003(2) 0.000(2) 0.001(2)
N2 0.024(3) 0.017(3) 0.016(3) 0.000(2) -0.005(2) 0.001(2)
O5 0.010(2) 0.019(2) 0.033(3) -0.0083(18) -0.0008(18) 0.0015(18)
O6 0.017(2) 0.030(3) 0.033(3) -0.019(2) 0.001(2) -0.002(2)
C14 0.017(3) 0.020(3) 0.021(3) 0.000(3) 0.002(3) 0.002(3)
N5 0.017(3) 0.014(2) 0.013(2) 0.0010(18) -0.0058(19) -0.006(2)
C16 0.018(3) 0.018(3) 0.014(3) -0.002(2) 0.001(3) 0.003(3)
C15 0.014(3) 0.015(3) 0.015(3) 0.004(2) 0.001(3) 0.005(3)
C17 0.023(4) 0.020(3) 0.014(3) -0.001(3) -0.005(3) -0.003(3)
C19 0.018(3) 0.014(3) 0.017(3) -0.003(3) 0.000(2) -0.001(3)
N4 0.013(2) 0.021(3) 0.016(3) 0.002(2) -0.004(2) 0.001(2)
C20 0.010(3) 0.014(3) 0.023(3) -0.001(2) -0.006(3) 0.000(3)
C21 0.022(3) 0.014(3) 0.027(4) -0.001(3) -0.004(3) 0.003(3)
C25 0.026(4) 0.020(3) 0.022(3) 0.002(3) 0.002(3) 0.001(3)
C22 0.024(4) 0.013(3) 0.023(3) -0.001(2) -0.003(3) 0.001(3)
C23 0.018(3) 0.013(3) 0.033(4) 0.000(3) -0.002(3) -0.003(3)
C24 0.034(4) 0.012(3) 0.029(4) 0.003(3) -0.008(3) 0.007(3)
C26 0.036(5) 0.039(4) 0.034(4) -0.013(3) -0.002(3) 0.001(4)
C27 0.035(4) 0.017(3) 0.022(3) -0.003(3) -0.008(3) -0.007(3)
O14 0.013(2) 0.029(2) 0.030(2) -0.0147(19) 0.004(2) 0.000(2)
O15 0.014(2) 0.033(3) 0.020(2) -0.006(2) -0.0041(18) 0.001(2)
O17 0.029(3) 0.043(3) 0.038(3) 0.029(2) -0.004(2) -0.001(2)

loop_
_atom_type_symbol
_atom_type_description
_atom_type_scat_dispersion_real
_atom_type_scat_dispersion_imag
_atom_type_scat_source
C C 0.0033 0.0016 'International Tables Vol C Tables 4.2.6.8 and 6.1.1.4'
H H 0.0000 0.0000 'International Tables Vol C Tables 4.2.6.8 and 6.1.1.4'
N N 0.0061 0.0033 'International Tables Vol C Tables 4.2.6.8 and 6.1.1.4'
O O 0.0106 0.0060 'International Tables Vol C Tables 4.2.6.8 and 6.1.1.4'
Cd Cd -0.8075 1.2024 'International Tables Vol C Tables 4.2.6.8 and 6.1.1.4'

loop_
_geom_angle_atom_site_label_1
_geom_angle_atom_site_label_2
_geom_angle_atom_site_label_3
_geom_angle
_geom_angle_site_symmetry_1
_geom_angle_site_symmetry_3
O5 Cd1 O17 95.08(16) . .
O5 Cd1 N4 152.72(16) . 1_655
O17 Cd1 N4 90.64(17) . 1_655
O5 Cd1 O1 82.85(15) . .
O17 Cd1 O1 88.40(17) . .
N4 Cd1 O1 124.03(16) 1_655 .
O5 Cd1 N1 104.52(16) . .
O17 Cd1 N1 150.53(18) . .
N4 Cd1 N1 82.00(17) 1_655 .
O1 Cd1 N1 72.76(15) . .
O5 Cd1 O15 83.17(14) . 1_655
O17 Cd1 O15 87.63(17) . 1_655
N4 Cd1 O15 70.42(16) 1_655 1_655
O1 Cd1 O15 165.06(14) . 1_655
N1 Cd1 O15 116.05(16) . 1_655
C1 O1 Cd1 116.2(4) . .
C12 C6 C7 118.3(6) . .
C12 C6 C5 121.3(6) . .
C7 C6 C5 120.5(6) . .
O2 C1 O1 123.4(5) . .
O2 C1 C2 119.6(5) . .
O1 C1 C2 117.0(5) . .
C7 C8 C9 122.0(6) . .
C3 C2 N1 108.9(5) . .
C3 C2 C1 130.0(5) . .
N1 C2 C1 120.9(5) . .
C6 C12 C11 121.9(6) . .
N1 C5 N2 110.3(5) . .
N1 C5 C6 126.4(5) . .
N2 C5 C6 123.2(5) . .
C8 C9 C11 118.1(6) . .
C8 C9 C10 121.4(6) . .
C11 C9 C10 120.5(6) . .
O4 C4 O3 122.4(6) . .
O4 C4 C3 121.6(6) . .
O3 C4 C3 116.0(5) . .
C8 C7 C6 120.2(6) . .
C2 C3 N2 106.5(5) . .
C2 C3 C4 133.5(6) . .
N2 C3 C4 120.0(5) . .
C12 C11 C9 119.5(6) . .
C12 C11 C13 120.0(6) . .
C9 C11 C13 120.4(6) . .
C5 N1 C2 107.1(5) . .
C5 N1 Cd1 138.0(4) . .
C2 N1 Cd1 110.1(4) . .
C5 N2 C3 107.2(5) . .
C14 O5 Cd1 145.7(4) . .
O5 C14 O6 124.5(6) . .
O5 C14 C16 119.6(5) . .
O6 C14 C16 115.9(5) . .
C19 N5 C16 107.6(5) . .
C15 C16 N5 105.3(5) . .
C15 C16 C14 131.0(5) . .
N5 C16 C14 123.6(5) . .
N4 C15 C16 109.8(5) . .
N4 C15 C17 117.3(5) . .
C16 C15 C17 132.5(6) . .
O15 C17 O14 122.0(6) . .
O15 C17 C15 119.7(6) . .
O14 C17 C15 118.3(6) . .
N4 C19 N5 110.3(5) . .
N4 C19 C20 123.7(5) . .
N5 C19 C20 125.9(5) . .
C19 N4 C15 107.0(5) . .
C19 N4 Cd1 132.6(4) . 1_455
C15 N4 Cd1 114.8(4) . 1_455
C22 C20 C21 120.0(6) . .
C22 C20 C19 119.1(6) . .
C21 C20 C19 120.8(5) . .
C25 C21 C20 120.3(6) . .
C21 C25 C24 120.1(6) . .
C21 C25 C26 119.3(6) . .
C24 C25 C26 120.5(6) . .
C20 C22 C23 119.2(6) . .
C24 C23 C22 121.5(6) . .
C23 C24 C25 118.8(6) . .
C23 C24 C27 119.3(6) . .
C25 C24 C27 121.9(6) . .
C17 O15 Cd1 115.6(4) . 1_455

loop_
_geom_bond_atom_site_label_1
_geom_bond_atom_site_label_2
_geom_bond_distance
_geom_bond_site_symmetry_2
Cd1 O5 2.229(4) .
Cd1 O17 2.252(4) .
Cd1 N4 2.309(5) 1_655
Cd1 O1 2.323(4) .
Cd1 N1 2.335(5) .
Cd1 O15 2.411(4) 1_655
O4 C4 1.205(7) .
O1 C1 1.276(7) .
O2 C1 1.251(7) .
O3 C4 1.317(8) .
C6 C12 1.388(9) .
C6 C7 1.391(9) .
C6 C5 1.460(9) .
C1 C2 1.479(8) .
C8 C7 1.381(9) .
C8 C9 1.389(9) .
C2 C3 1.372(8) .
C2 N1 1.374(8) .
C13 C11 1.527(9) .
C12 C11 1.390(9) .
C5 N1 1.320(8) .
C5 N2 1.370(7) .
C9 C11 1.405(9) .
C9 C10 1.509(9) .
C4 C3 1.493(8) .
C3 N2 1.372(8) .
O5 C14 1.235(7) .
O6 C14 1.278(7) .
C14 C16 1.480(9) .
N5 C19 1.361(7) .
N5 C16 1.390(7) .
C16 C15 1.374(9) .
C15 N4 1.366(7) .
C15 C17 1.481(8) .
C17 O15 1.229(8) .
C17 O14 1.295(7) .
C19 N4 1.325(7) .
C19 C20 1.465(8) .
N4 Cd1 2.309(5) 1_455
C20 C22 1.378(9) .
C20 C21 1.394(8) .
C21 C25 1.387(9) .
C25 C24 1.391(10) .
C25 C26 1.503(9) .
C22 C23 1.392(9) .
C23 C24 1.386(9) .
C24 C27 1.501(9) .
O15 Cd1 2.411(4) 1_455
